data_2020395
loop_
_publ_author_name
'Tang, Long'
'Wang, Ji-Jiang'
'Fu, Feng'
'Wang, Sheng-Wen'
'Liu, Qi-Rui'

_publ_section_title
;
 A threefold interpenetrated two-dimensional zinc(II) supramolecular
 architecture based on 3-nitrobenzoic acid and 4,4'-bipyridine
;
_journal_issue 2
_journal_name_full 'Acta Crystallographica Section C'
_journal_page_first 128
_journal_page_last 132
_journal_paper_doi 10.1107/S2053229616000516
_journal_volume 72
_journal_year 2016
_chemical_formula_iupac '[Zn (C7 H4 N O4)2 (C10 H8 N2)]'
_chemical_formula_sum 'C24 H16 N4 O8 Zn'
_chemical_formula_weight 553.78
_chemical_name_systematic
<i>catena</i>-Poly[[bis(3-nitrobenzoato-\k^2^<i>O</i>,<i>O</i>')zinc(II)]-\m-4,4'-bipyridine-\k^2^<i>N</i>:<i>N</i>']
_space_group_crystal_system monoclinic
_space_group_IT_number 14
_space_group_name_Hall '-P 2ybc'
_space_group_name_H-M_alt 'P 1 21/c 1'
_symmetry_space_group_name_Hall '-P 2ybc'
_symmetry_space_group_name_H-M 'P 1 21/c 1'
_atom_sites_solution_hydrogens geom
_audit_creation_method SHELXL-2014
_cell_angle_alpha 90
_cell_angle_beta 105.598(2)
_cell_angle_gamma 90
_cell_formula_units_Z 4
_cell_length_a 20.526(3)
_cell_length_b 7.5873(10)
_cell_length_c 15.473(2)
_cell_measurement_reflns_used 5402
_cell_measurement_temperature 296(2)
_cell_measurement_theta_max 27.944
_cell_measurement_theta_min 2.638
_cell_volume 2321.0(5)
_computing_cell_refinement
;
SAINT (Bruker, 2000)
;
_computing_data_collection
;
SMART (Bruker, 2000)
;
_computing_data_reduction
;
SAINT (Bruker, 2000)
;
_computing_molecular_graphics
;
DIAMOND (Brandenburg, 1999)
;
_computing_publication_material
;
SHELXTL (Bruker, 2000)
;
_computing_structure_refinement
;
SHELXL2014 (Sheldrick, 2015)
;
_computing_structure_solution
;
SHELXS97 (Sheldrick, 2008)
;
_diffrn_ambient_temperature 296(2)
_diffrn_measured_fraction_theta_full 0.998
_diffrn_measured_fraction_theta_max 0.997
_diffrn_measurement_device_type 'Bruker SMART'
_diffrn_measurement_method 'phi and omega scans'
_diffrn_radiation_type MoK\a
_diffrn_radiation_wavelength 0.71073
_diffrn_reflns_av_R_equivalents 0.0277
_diffrn_reflns_limit_h_max 25
_diffrn_reflns_limit_h_min -24
_diffrn_reflns_limit_k_max 7
_diffrn_reflns_limit_k_min -9
_diffrn_reflns_limit_l_max 19
_diffrn_reflns_limit_l_min -15
_diffrn_reflns_number 12045
_diffrn_reflns_theta_full 25.242
_diffrn_reflns_theta_max 25.997
_diffrn_reflns_theta_min 2.060
_exptl_absorpt_coefficient_mu 1.118
_exptl_absorpt_correction_T_max 0.7457
_exptl_absorpt_correction_T_min 0.5279
_exptl_absorpt_correction_type multi-scan
_exptl_absorpt_process_details
;
(SADABS; Bruker, 2000)
;
_exptl_crystal_colour colorless
_exptl_crystal_density_diffrn 1.585
_exptl_crystal_density_method 'not measured'
_exptl_crystal_description block
_exptl_crystal_F_000 1128
_exptl_crystal_size_max 0.29
_exptl_crystal_size_mid 0.21
_exptl_crystal_size_min 0.16
_refine_diff_density_max 0.621
_refine_diff_density_min -0.393
_refine_ls_extinction_method none
_refine_ls_goodness_of_fit_ref 1.025
_refine_ls_hydrogen_treatment constr
_refine_ls_matrix_type full
_refine_ls_number_parameters 372
_refine_ls_number_reflns 4549
_refine_ls_number_restraints 154
_refine_ls_restrained_S_all 1.075
_refine_ls_R_factor_all 0.0554
_refine_ls_R_factor_gt 0.0418
_refine_ls_shift/su_max 0.000
_refine_ls_shift/su_mean 0.000
_refine_ls_structure_factor_coef Fsqd
_refine_ls_weighting_details 'w=1/[\s^2^(Fo^2^)+(0.0457P)^2^+2.0980P] where P=(Fo^2^+2Fc^2^)/3'
_refine_ls_weighting_scheme calc
_refine_ls_wR_factor_gt 0.1029
_refine_ls_wR_factor_ref 0.1133
_reflns_number_gt 3611
_reflns_number_total 4549
_reflns_threshold_expression 'I > 2\s(I)'
_cod_data_source_file wq3106sup1.cif
_cod_data_source_block I
_cod_depositor_comments 'Adding full bibliography for 2020395.cif.'
_cod_original_cell_volume 2320.9(5)
_cod_database_code 2020395
_cod_database_fobs_code 2020395
_shelx_space_group_comment
;
The symmetry employed for this shelxl refinement is uniquely defined
by the following loop, which should always be used as a source of
symmetry information in preference to the above space-group names.
They are only intended as comments.
;
_shelxl_version_number 2.014

loop_
_space_group_symop_operation_xyz
'x, y, z'
'-x, y+1/2, -z+1/2'
'-x, -y, -z'
'x, -y-1/2, z-1/2'

loop_
_atom_site_type_symbol
_atom_site_label
_atom_site_fract_x
_atom_site_fract_y
_atom_site_fract_z
_atom_site_U_iso_or_equiv
_atom_site_adp_type
_atom_site_calc_flag
_atom_site_occupancy
_atom_site_disorder_assembly
_atom_site_disorder_group
Zn Zn1 0.24452(2) 0.71257(4) 0.72513(2) 0.04473(13) Uani d 1 . .
O O3 0.0438(3) 0.1921(5) 0.3920(2) 0.1260(14) Uani d 1 . .
O O4 -0.05746(19) 0.1171(4) 0.3914(2) 0.1267(15) Uani d 1 . .
O O1 0.1784(5) 0.530(2) 0.6303(7) 0.0762(19) Uani d 0.51(3) A 1
O O2 0.1488(7) 0.6105(19) 0.7516(7) 0.088(2) Uani d 0.51(3) A 1
O O1B 0.1776(5) 0.581(2) 0.6384(7) 0.0611(19) Uani d 0.49(3) A 2
O O2B 0.1421(7) 0.563(2) 0.7617(5) 0.073(3) Uani d 0.49(3) A 2
O O5 0.3103(4) 0.5835(14) 0.8126(6) 0.0737(18) Uani d 0.50(2) A 1
O O6 0.3492(5) 0.5618(15) 0.6932(5) 0.0839(19) Uani d 0.50(2) A 1
O O5B 0.3092(4) 0.5159(16) 0.8240(5) 0.0853(18) Uani d 0.50(2) A 2
O O6B 0.3423(5) 0.6212(14) 0.7098(7) 0.089(2) Uani d 0.50(2) A 2
O O7 0.4474(2) 0.2207(6) 1.0723(2) 0.1182(12) Uani d 1 . .
O O8 0.54813(18) 0.1418(5) 1.0759(2) 0.1107(11) Uani d 1 . .
N N1 0.25146(12) 0.9071(3) 0.63134(15) 0.0482(6) Uani d 1 . .
N N2 0.23881(12) 1.5986(3) 0.32144(15) 0.0490(6) Uani d 1 . .
N N3 -0.0035(2) 0.1845(4) 0.4256(3) 0.0854(11) Uani d 1 . .
N N4 0.4944(2) 0.2113(5) 1.0391(2) 0.0822(10) Uani d 1 . .
C C1 0.13685(17) 0.5273(5) 0.6808(3) 0.0675(10) Uani d 1 . .
C C2 0.07558(14) 0.4194(4) 0.6372(2) 0.0495(7) Uani d 1 . .
C C3 0.06614(15) 0.3481(4) 0.5533(2) 0.0498(7) Uani d 1 . .
H H3A 0.0988 0.3609 0.5221 0.060 Uiso calc 1 . .
C C4 0.00732(17) 0.2571(4) 0.5165(2) 0.0560(8) Uani d 1 . .
C C5 -0.04141(17) 0.2336(5) 0.5612(3) 0.0713(11) Uani d 1 . .
H H5 -0.0808 0.1716 0.5348 0.086 Uiso calc 1 . .
C C6 -0.03085(19) 0.3032(5) 0.6454(3) 0.0774(11) Uani d 1 . .
H H6 -0.0629 0.2868 0.6773 0.093 Uiso calc 1 . .
C C7 0.02663(17) 0.3967(5) 0.6829(2) 0.0642(9) Uani d 1 . .
H H7 0.0330 0.4457 0.7396 0.077 Uiso calc 1 . .
C C8 0.35342(19) 0.5328(5) 0.7774(4) 0.0830(13) Uani d 1 . .
C C9 0.41717(15) 0.4368(4) 0.8238(2) 0.0572(8) Uani d 1 . .
C C10 0.42580(15) 0.3674(4) 0.9088(2) 0.0590(8) Uani d 1 . .
H H10 0.3916 0.3756 0.9376 0.071 Uiso calc 1 . .
C C11 0.48596(17) 0.2861(4) 0.9498(2) 0.0580(8) Uani d 1 . .
C C12 0.53794(18) 0.2731(5) 0.9097(3) 0.0717(10) Uani d 1 . .
H H12 0.5784 0.2185 0.9390 0.086 Uiso calc 1 . .
C C13 0.5289(2) 0.3419(6) 0.8261(3) 0.0809(11) Uani d 1 . .
H H13 0.5635 0.3343 0.7980 0.097 Uiso calc 1 . .
C C14 0.46887(19) 0.4227(5) 0.7828(3) 0.0714(9) Uani d 1 . .
H H14 0.4632 0.4682 0.7255 0.086 Uiso calc 1 . .
C C15 0.2794(2) 1.0640(5) 0.6558(2) 0.0703(10) Uani d 1 . .
H H15 0.3005 1.0825 0.7162 0.084 Uiso calc 1 . .
C C16 0.27879(19) 1.2000(4) 0.5972(2) 0.0660(9) Uani d 1 . .
H H16 0.2992 1.3069 0.6180 0.079 Uiso calc 1 . .
C C17 0.24759(14) 1.1771(4) 0.50683(19) 0.0446(6) Uani d 1 . .
C C18 0.22063(16) 1.0125(4) 0.48086(19) 0.0537(7) Uani d 1 . .
H H18 0.2005 0.9893 0.4206 0.064 Uiso calc 1 . .
C C19 0.22347(16) 0.8832(4) 0.54382(19) 0.0522(7) Uani d 1 . .
H H19 0.2050 0.7735 0.5245 0.063 Uiso calc 1 . .
C C20 0.24403(14) 1.3231(4) 0.44273(19) 0.0457(6) Uani d 1 . .
C C21 0.29182(16) 1.4553(4) 0.4588(2) 0.0589(8) Uani d 1 . .
H H21 0.3269 1.4542 0.5113 0.071 Uiso calc 1 . .
C C22 0.28780(16) 1.5881(4) 0.3978(2) 0.0578(8) Uani d 1 . .
H H22 0.3209 1.6752 0.4102 0.069 Uiso calc 1 . .
C C23 0.19154(17) 1.4746(5) 0.3072(2) 0.0686(10) Uani d 1 . .
H H23 0.1559 1.4818 0.2554 0.082 Uiso calc 1 . .
C C24 0.19228(16) 1.3359(5) 0.3646(2) 0.0643(9) Uani d 1 . .
H H24 0.1582 1.2514 0.3510 0.077 Uiso calc 1 . .

loop_
_atom_site_aniso_label
_atom_site_aniso_U_11
_atom_site_aniso_U_22
_atom_site_aniso_U_33
_atom_site_aniso_U_12
_atom_site_aniso_U_13
_atom_site_aniso_U_23
Zn1 0.0492(2) 0.0405(2) 0.04070(19) 0.00133(14) 0.00550(14) 0.00052(14)
O3 0.196(4) 0.110(3) 0.082(2) -0.014(3) 0.054(3) -0.024(2)
O4 0.133(3) 0.073(2) 0.123(3) 0.017(2) -0.056(2) -0.0285(19)
O1 0.059(3) 0.029(4) 0.124(4) -0.010(3) -0.004(3) 0.017(3)
O2 0.068(4) 0.040(4) 0.131(5) -0.002(3) -0.015(3) -0.011(3)
O1B 0.052(2) 0.030(4) 0.097(3) -0.010(3) 0.011(2) 0.012(3)
O2B 0.087(5) 0.053(6) 0.064(4) -0.011(4) -0.007(3) -0.022(3)
O5 0.061(2) 0.034(3) 0.110(3) 0.029(3) -0.004(2) -0.018(3)
O6 0.066(3) 0.030(4) 0.132(4) 0.005(3) -0.014(3) 0.017(3)
O5B 0.063(3) 0.045(4) 0.127(3) 0.035(3) -0.010(3) -0.018(3)
O6B 0.063(3) 0.028(3) 0.150(4) 0.009(3) -0.015(3) 0.026(3)
O7 0.124(3) 0.154(4) 0.079(2) -0.014(2) 0.032(2) 0.003(2)
O8 0.111(2) 0.099(2) 0.094(2) 0.003(2) -0.0203(19) 0.0200(19)
N1 0.0520(13) 0.0429(13) 0.0463(13) -0.0016(11) 0.0071(11) 0.0025(11)
N2 0.0528(13) 0.0463(14) 0.0422(12) -0.0036(11) 0.0027(11) 0.0037(11)
N3 0.116(3) 0.0484(18) 0.072(2) 0.0139(19) -0.008(2) -0.0029(16)
N4 0.090(2) 0.074(2) 0.070(2) -0.011(2) 0.000(2) -0.0037(18)
C1 0.0507(19) 0.0465(19) 0.094(3) 0.0074(15) -0.0009(19) 0.017(2)
C2 0.0464(15) 0.0412(15) 0.0552(17) 0.0019(12) 0.0040(13) 0.0116(13)
C3 0.0506(16) 0.0429(15) 0.0572(17) 0.0046(13) 0.0165(14) 0.0123(14)
C4 0.0615(19) 0.0383(16) 0.0594(19) 0.0050(13) 0.0012(15) 0.0066(13)
C5 0.0456(18) 0.051(2) 0.109(3) -0.0057(15) 0.0063(19) 0.012(2)
C6 0.065(2) 0.077(3) 0.102(3) -0.003(2) 0.043(2) 0.017(2)
C7 0.072(2) 0.067(2) 0.0575(19) 0.0041(18) 0.0236(17) 0.0097(16)
C8 0.051(2) 0.051(2) 0.123(4) -0.0019(17) -0.017(2) -0.031(2)
C9 0.0492(17) 0.0411(16) 0.073(2) 0.0065(13) 0.0012(15) -0.0143(15)
C10 0.0466(16) 0.0523(18) 0.076(2) 0.0005(14) 0.0120(15) -0.0211(17)
C11 0.0581(19) 0.0478(17) 0.0611(19) 0.0002(15) 0.0037(15) -0.0076(15)
C12 0.0514(19) 0.062(2) 0.095(3) 0.0178(16) 0.0086(19) 0.000(2)
C13 0.068(2) 0.080(3) 0.102(3) 0.021(2) 0.036(2) 0.005(2)
C14 0.078(2) 0.062(2) 0.072(2) 0.0112(19) 0.0151(19) 0.0028(18)
C15 0.096(3) 0.057(2) 0.0447(17) -0.0226(19) -0.0053(17) 0.0040(15)
C16 0.091(3) 0.0473(18) 0.0494(17) -0.0218(18) 0.0017(17) 0.0017(14)
C17 0.0441(15) 0.0430(15) 0.0450(14) -0.0014(12) 0.0090(12) -0.0001(12)
C18 0.0658(19) 0.0524(18) 0.0410(15) -0.0126(15) 0.0106(14) -0.0031(13)
C19 0.0644(18) 0.0443(16) 0.0485(16) -0.0098(14) 0.0160(14) -0.0063(13)
C20 0.0481(15) 0.0434(16) 0.0443(15) -0.0009(12) 0.0104(12) 0.0014(12)
C21 0.0605(18) 0.0542(19) 0.0488(16) -0.0116(15) -0.0083(14) 0.0077(14)
C22 0.0627(19) 0.0491(18) 0.0534(17) -0.0136(15) 0.0014(15) 0.0038(14)
C23 0.0605(19) 0.076(2) 0.0542(18) -0.0161(18) -0.0109(15) 0.0174(17)
C24 0.0571(19) 0.066(2) 0.0590(19) -0.0198(16) -0.0029(15) 0.0139(16)

loop_
_atom_type_symbol
_atom_type_description
_atom_type_scat_dispersion_real
_atom_type_scat_dispersion_imag
_atom_type_scat_source
C C 0.0033 0.0016 'International Tables Vol C Tables 4.2.6.8 and 6.1.1.4'
H H 0.0000 0.0000 'International Tables Vol C Tables 4.2.6.8 and 6.1.1.4'
N N 0.0061 0.0033 'International Tables Vol C Tables 4.2.6.8 and 6.1.1.4'
O O 0.0106 0.0060 'International Tables Vol C Tables 4.2.6.8 and 6.1.1.4'
Zn Zn 0.2839 1.4301 'International Tables Vol C Tables 4.2.6.8 and 6.1.1.4'

loop_
_geom_angle_atom_site_label_1
_geom_angle_atom_site_label_2
_geom_angle_atom_site_label_3
_geom_angle_site_symmetry_1
_geom_angle_site_symmetry_3
_geom_angle
_geom_angle_publ_flag
O5 Zn1 N2 . 4_586 90.6(2) y
O5 Zn1 N1 . . 133.2(3) y
N2 Zn1 N1 4_586 . 92.18(10) y
O5 Zn1 O1 . . 110.0(5) y
N2 Zn1 O1 4_586 . 139.7(2) y
N1 Zn1 O1 . . 97.2(3) y
O5 Zn1 O2 . . 100.4(5) y
N2 Zn1 O2 4_586 . 83.51(19) y
N1 Zn1 O2 . . 126.3(4) y
O1 Zn1 O2 . . 59.5(2) y
O5 Zn1 O6 . . 56.2(2) y
N2 Zn1 O6 4_586 . 130.1(2) y
N1 Zn1 O6 . . 87.98(17) y
O1 Zn1 O6 . . 89.4(3) y
O2 Zn1 O6 . . 133.7(4) y
O1B Zn1 O6B . . 105.2(5) ?
O1B Zn1 N2 . 4_586 133.4(4) ?
O6B Zn1 N2 . 4_586 121.4(3) ?
O1B Zn1 N1 . . 92.9(3) ?
O6B Zn1 N1 . . 85.04(16) ?
O1B Zn1 O5B . . 107.8(5) ?
O6B Zn1 O5B . . 58.87(17) ?
N2 Zn1 O5B 4_586 . 96.0(2) ?
N1 Zn1 O5B . . 141.7(2) ?
C1 O1 Zn1 . . 89.8(7) ?
C1 O2 Zn1 . . 89.3(8) ?
C1 O1B Zn1 . . 104.7(8) ?
C8 O5 Zn1 . . 107.7(7) ?
C8 O6 Zn1 . . 73.7(5) ?
C8 O5B Zn1 . . 86.1(6) ?
C8 O6B Zn1 . . 92.7(7) ?
C15 N1 C19 . . 116.4(3) ?
C15 N1 Zn1 . . 122.4(2) ?
C19 N1 Zn1 . . 121.0(2) ?
C23 N2 C22 . . 116.7(3) ?
C23 N2 Zn1 . 4_585 123.1(2) ?
C22 N2 Zn1 . 4_585 119.9(2) ?
O4 N3 O3 . . 125.2(4) ?
O4 N3 C4 . . 117.6(4) ?
O3 N3 C4 . . 117.2(4) ?
O7 N4 O8 . . 123.6(4) ?
O7 N4 C11 . . 118.2(4) ?
O8 N4 C11 . . 118.2(4) ?
O1B C1 O2B . . 123.9(6) ?
O2 C1 O1 . . 121.4(6) ?
O2 C1 C2 . . 128.5(9) ?
O1B C1 C2 . . 122.3(7) ?
O2B C1 C2 . . 113.7(8) ?
O1 C1 C2 . . 110.1(8) ?
C3 C2 C7 . . 119.8(3) ?
C3 C2 C1 . . 122.0(3) ?
C7 C2 C1 . . 118.2(3) ?
C2 C3 C4 . . 118.4(3) ?
C5 C4 C3 . . 122.2(3) ?
C5 C4 N3 . . 119.4(3) ?
C3 C4 N3 . . 118.4(3) ?
C6 C5 C4 . . 118.7(3) ?
C7 C6 C5 . . 120.2(3) ?
C6 C7 C2 . . 120.7(3) ?
O5 C8 O6 . . 122.3(5) ?
O6B C8 O5B . . 122.2(5) ?
O6B C8 C9 . . 128.3(7) ?
O5 C8 C9 . . 125.6(7) ?
O6 C8 C9 . . 112.1(6) ?
O5B C8 C9 . . 109.4(6) ?
C14 C9 C10 . . 119.3(3) ?
C14 C9 C8 . . 119.8(4) ?
C10 C9 C8 . . 120.8(4) ?
C11 C10 C9 . . 118.7(3) ?
C10 C11 C12 . . 122.3(3) ?
C10 C11 N4 . . 118.3(3) ?
C12 C11 N4 . . 119.4(3) ?
C13 C12 C11 . . 118.5(3) ?
C12 C13 C14 . . 120.6(4) ?
C13 C14 C9 . . 120.6(4) ?
N1 C15 C16 . . 124.0(3) ?
C15 C16 C17 . . 119.5(3) ?
C18 C17 C16 . . 116.6(3) ?
C18 C17 C20 . . 122.7(3) ?
C16 C17 C20 . . 120.7(3) ?
C19 C18 C17 . . 120.2(3) ?
N1 C19 C18 . . 123.2(3) ?
C21 C20 C24 . . 116.7(3) ?
C21 C20 C17 . . 121.4(3) ?
C24 C20 C17 . . 121.9(3) ?
C22 C21 C20 . . 120.3(3) ?
N2 C22 C21 . . 123.2(3) ?
N2 C23 C24 . . 123.7(3) ?
C23 C24 C20 . . 119.4(3) ?

loop_
_geom_bond_atom_site_label_1
_geom_bond_atom_site_label_2
_geom_bond_site_symmetry_2
_geom_bond_distance
_geom_bond_publ_flag
Zn1 O1 . 2.200(15) y
Zn1 O2 . 2.251(17) y
Zn1 O5 . 1.906(10) y
Zn1 O6 . 2.597(11) y
Zn1 N1 . 2.101(2) y
Zn1 N2 4_586 2.093(2) y
Zn1 O1B . 1.922(13) ?
Zn1 O6B . 2.196(12) ?
Zn1 O5B . 2.288(11) ?
O3 N3 . 1.219(5) ?
O4 N3 . 1.206(5) ?
O1 C1 . 1.302(7) ?
O2 C1 . 1.231(7) ?
O1B C1 . 1.261(6) ?
O2B C1 . 1.258(7) ?
O5 C8 . 1.220(7) ?
O6 C8 . 1.301(7) ?
O5B C8 . 1.308(8) ?
O6B C8 . 1.210(7) ?
O7 N4 . 1.211(5) ?
O8 N4 . 1.216(4) ?
N1 C15 . 1.331(4) ?
N1 C19 . 1.334(4) ?
N2 C23 . 1.327(4) ?
N2 C22 . 1.332(4) ?
N2 Zn1 4_585 2.093(2) ?
N3 C4 . 1.471(5) ?
N4 C11 . 1.461(5) ?
C1 C2 . 1.500(5) ?
C2 C3 . 1.370(4) ?
C2 C7 . 1.386(4) ?
C3 C4 . 1.374(4) ?
C4 C5 . 1.373(5) ?
C5 C6 . 1.368(6) ?
C6 C7 . 1.365(5) ?
C8 C9 . 1.501(5) ?
C9 C14 . 1.379(5) ?
C9 C10 . 1.382(5) ?
C10 C11 . 1.373(4) ?
C11 C12 . 1.374(5) ?
C12 C13 . 1.360(6) ?
C13 C14 . 1.378(5) ?
C15 C16 . 1.372(4) ?
C16 C17 . 1.383(4) ?
C17 C18 . 1.381(4) ?
C17 C20 . 1.476(4) ?
C18 C19 . 1.373(4) ?
C20 C21 . 1.378(4) ?
C20 C24 . 1.381(4) ?
C21 C22 . 1.368(4) ?
C23 C24 . 1.375(5) ?
